data_7022620
loop_
_publ_author_name
'Gong, Yun'
'Hao, Zhi'
'Li, JingHua'
'Wu, Tao'
'Lin, JianHua'

_publ_section_title
;
 Mg(II)-induced second-harmonic generation based on bis-monodentate
 coordination mode of thiobarbiturate.
;
_journal_issue 18
_journal_name_full 'Dalton transactions (Cambridge, England : 2003)'
_journal_page_first 6489
_journal_page_last 6494
_journal_paper_doi 10.1039/c3dt32380c
_journal_volume 42
_journal_year 2013
_chemical_formula_sum 'C14 H24 N6 Ni O8 S2'
_chemical_formula_weight 527.22
_chemical_name_systematic
;
?
;
_space_group_IT_number 122
_symmetry_cell_setting tetragonal
_symmetry_space_group_name_Hall 'I -4 2bw'
_symmetry_space_group_name_H-M 'I -4 2 d'
_atom_sites_solution_hydrogens geom
_atom_sites_solution_primary direct
_atom_sites_solution_secondary difmap
_audit_creation_method SHELXL-97
_cell_angle_alpha 90.00
_cell_angle_beta 90.00
_cell_angle_gamma 90.00
_cell_formula_units_Z 4
_cell_length_a 16.8944(2)
_cell_length_b 16.8944(2)
_cell_length_c 7.5454(3)
_cell_measurement_reflns_used 1942
_cell_measurement_temperature 293(2)
_cell_measurement_theta_max 28.7943
_cell_measurement_theta_min 2.4062
_cell_volume 2153.61(9)
_computing_cell_refinement 'CrysAlis RED(Oxford Diffraction, 2009)'
_computing_data_collection 'CrysAlis CCD(Oxford Diffraction, 2009)'
_computing_data_reduction 'CrysAlis RED(Oxford Diffraction, 2009)'
_computing_molecular_graphics 'SHELXTL (Sheldrick, 2008)'
_computing_publication_material 'publCIF (Westrip, 2010)'
_computing_structure_refinement 'SHELXTL (Sheldrick, 2008)'
_computing_structure_solution 'SHELXTL (Sheldrick, 2008)'
_diffrn_ambient_temperature 293(2)
_diffrn_measured_fraction_theta_full 0.918
_diffrn_measured_fraction_theta_max 0.918
_diffrn_measurement_device_type 'Oxford Diffraction Xcalibur/Sapphire3'
_diffrn_measurement_method '\w scans'
_diffrn_radiation_monochromator graphite
_diffrn_radiation_source 'Enhance (Mo) X-ray Source'
_diffrn_radiation_type MoK\a
_diffrn_radiation_wavelength 0.71073
_diffrn_reflns_av_R_equivalents 0.0247
_diffrn_reflns_av_unetI/netI 0.0285
_diffrn_reflns_limit_h_max 20
_diffrn_reflns_limit_h_min -20
_diffrn_reflns_limit_k_max 19
_diffrn_reflns_limit_k_min -14
_diffrn_reflns_limit_l_max 8
_diffrn_reflns_limit_l_min -7
_diffrn_reflns_number 2331
_diffrn_reflns_theta_full 25.02
_diffrn_reflns_theta_max 25.02
_diffrn_reflns_theta_min 2.41
_exptl_absorpt_coefficient_mu 1.149
_exptl_absorpt_correction_T_max 1.00000
_exptl_absorpt_correction_T_min 0.87628
_exptl_absorpt_correction_type multi-scan
_exptl_absorpt_process_details 'CrysAlis RED(Oxford Diffraction 2009)'
_exptl_crystal_colour green
_exptl_crystal_density_diffrn 1.626
_exptl_crystal_density_method 'not measured'
_exptl_crystal_description block
_exptl_crystal_F_000 1096
_exptl_crystal_size_max 0.40
_exptl_crystal_size_mid 0.20
_exptl_crystal_size_min 0.20
_refine_diff_density_max 0.771
_refine_diff_density_min -0.534
_refine_diff_density_rms 0.117
_refine_ls_abs_structure_details 'Flack H D (1983), Acta Cryst. A39, 876-881'
_refine_ls_abs_structure_Flack 0.00(6)
_refine_ls_extinction_method none
_refine_ls_goodness_of_fit_ref 1.165
_refine_ls_hydrogen_treatment constr
_refine_ls_matrix_type full
_refine_ls_number_parameters 66
_refine_ls_number_reflns 839
_refine_ls_number_restraints 1
_refine_ls_restrained_S_all 1.165
_refine_ls_R_factor_all 0.0623
_refine_ls_R_factor_gt 0.0597
_refine_ls_shift/su_max 0.001
_refine_ls_shift/su_mean 0.000
_refine_ls_structure_factor_coef Fsqd
_refine_ls_weighting_details 'calc w=1/[\s^2^(Fo^2^)+(0.1156P)^2^+7.1047P] where P=(Fo^2^+2Fc^2^)/3'
_refine_ls_weighting_scheme calc
_refine_ls_wR_factor_gt 0.1729
_refine_ls_wR_factor_ref 0.1746
_reflns_number_gt 790
_reflns_number_total 839
_reflns_threshold_expression >2sigma(I)
_cod_data_source_file c3dt32380c.txt
_cod_data_source_block 1230
_cod_depositor_comments
;
The following automatic conversions were performed:

'_symmetry_cell_setting' value 'Tetragonal' changed to 'tetragonal'
according to /home/saulius/struct/CIF-dictionaries/cif_core.dic
dictionary named 'cif_core.dic' version 2.4.2 from 2011-04-26.

Automatic conversion script
Id: cif_fix_values 1891 2012-01-12 08:04:46Z andrius 
;
_cod_original_sg_symbol_H-M I-42d
_cod_database_code 7022620

loop_
_symmetry_equiv_pos_as_xyz
'x, y, z'
'-x, -y, z'
'y, -x, -z'
'-y, x, -z'
'-x+1/2, y, -z+3/4'
'x+1/2, -y, -z+3/4'
'-y+1/2, -x, z+3/4'
'y+1/2, x, z+3/4'
'x+1/2, y+1/2, z+1/2'
'-x+1/2, -y+1/2, z+1/2'
'y+1/2, -x+1/2, -z+1/2'
'-y+1/2, x+1/2, -z+1/2'
'-x+1, y+1/2, -z+5/4'
'x+1, -y+1/2, -z+5/4'
'-y+1, -x+1/2, z+5/4'
'y+1, x+1/2, z+5/4'

loop_
_atom_site_label
_atom_site_type_symbol
_atom_site_fract_x
_atom_site_fract_y
_atom_site_fract_z
_atom_site_U_iso_or_equiv
_atom_site_adp_type
_atom_site_occupancy
_atom_site_symmetry_multiplicity
_atom_site_calc_flag
_atom_site_refinement_flags
Ni1 Ni 0.5000 0.5000 0.0000 0.0204(5) Uani 1 4 d S
S1 S 0.28287(14) 0.2500 0.1250 0.0479(10) Uani 1 2 d S
C1 C 0.3801(5) 0.2500 0.1250 0.024(2) Uani 1 2 d S
O1 O 0.5363(2) 0.3808(2) 0.0165(9) 0.0295(13) Uani 1 1 d .
N1 N 0.4236(3) 0.3135(3) 0.0745(8) 0.0233(14) Uani 1 1 d .
H1 H 0.3981 0.3550 0.0411 0.028 Uiso 1 1 calc R
C2 C 0.5067(4) 0.3174(3) 0.0722(9) 0.0189(13) Uani 1 1 d .
C3 C 0.5475(5) 0.2500 0.1250 0.023(2) Uani 1 2 d S
H3 H 0.6026 0.2500 0.1250 0.028 Uiso 1 2 calc SR
O2 O 0.5000(5) 0.5000 -0.2664 0.050(2) Uani 1 2 d SR
H2 H 0.5118 0.5390 -0.3345 0.060 Uiso 1 1 d R
N2 N 0.032(2) 0.2500 0.1250 0.141(6) Uani 1 2 d S
O3 O 0.0234(19) 0.1181(13) 0.003(4) 0.141(6) Uani 0.50 1 d PD
C4 C 0.063(4) 0.183(3) 0.048(9) 0.141(6) Uani 0.50 1 d PD
H4 H 0.1180 0.1852 0.0702 0.169 Uiso 0.50 1 d PR
C5 C 0.070(4) 0.304(3) 0.153(8) 0.141(6) Uani 0.50 1 d P
H5A H 0.0634 0.3274 0.2955 0.212 Uiso 0.50 1 d PR
H5B H 0.0611 0.3594 0.1023 0.212 Uiso 0.50 1 d PR
H5C H 0.1311 0.3057 0.1638 0.212 Uiso 0.50 1 d PR
C6 C -0.052(2) 0.2500 0.1250 0.141(6) Uani 1 2 d S
H6A H -0.0714 0.2088 0.0485 0.212 Uiso 0.50 1 calc PR
H6B H -0.0714 0.3002 0.0833 0.212 Uiso 0.50 1 calc PR
H6C H -0.0714 0.2410 0.2433 0.212 Uiso 0.50 1 calc PR

loop_
_atom_site_aniso_label
_atom_site_aniso_U_11
_atom_site_aniso_U_22
_atom_site_aniso_U_33
_atom_site_aniso_U_23
_atom_site_aniso_U_13
_atom_site_aniso_U_12
Ni1 0.0162(6) 0.0162(6) 0.0288(10) 0.000 0.000 0.000
S1 0.0125(12) 0.0300(14) 0.101(3) 0.0203(16) 0.000 0.000
C1 0.023(5) 0.019(4) 0.029(7) 0.007(4) 0.000 0.000
O1 0.015(2) 0.018(2) 0.056(4) 0.009(2) 0.005(2) -0.0002(18)
N1 0.017(3) 0.013(3) 0.040(4) 0.007(2) 0.001(2) 0.003(2)
C2 0.012(3) 0.014(3) 0.031(4) 0.001(2) 0.005(3) -0.006(3)
C3 0.009(4) 0.028(5) 0.032(6) 0.010(4) 0.000 0.000
O2 0.081(6) 0.040(4) 0.029(5) 0.000 0.000 -0.023(6)
N2 0.244(17) 0.084(7) 0.095(12) 0.022(7) 0.000 0.000
O3 0.244(17) 0.084(7) 0.095(12) 0.022(7) 0.000 0.000
C4 0.244(17) 0.084(7) 0.095(12) 0.022(7) 0.000 0.000
C5 0.244(17) 0.084(7) 0.095(12) 0.022(7) 0.000 0.000
C6 0.244(17) 0.084(7) 0.095(12) 0.022(7) 0.000 0.000

loop_
_atom_type_symbol
_atom_type_description
_atom_type_scat_dispersion_real
_atom_type_scat_dispersion_imag
_atom_type_scat_source
C C 0.0033 0.0016 'International Tables Vol C Tables 4.2.6.8 and 6.1.1.4'
H H 0.0000 0.0000 'International Tables Vol C Tables 4.2.6.8 and 6.1.1.4'
N N 0.0061 0.0033 'International Tables Vol C Tables 4.2.6.8 and 6.1.1.4'
O O 0.0106 0.0060 'International Tables Vol C Tables 4.2.6.8 and 6.1.1.4'
S S 0.1246 0.1234 'International Tables Vol C Tables 4.2.6.8 and 6.1.1.4'
Ni Ni 0.3393 1.1124 'International Tables Vol C Tables 4.2.6.8 and 6.1.1.4'

loop_
_geom_angle_atom_site_label_1
_geom_angle_atom_site_label_2
_geom_angle_atom_site_label_3
_geom_angle
_geom_angle_site_symmetry_1
_geom_angle_site_symmetry_3
O2 Ni1 O2 180.0(4) 3_565 .
O2 Ni1 O1 86.6(3) 3_565 2_665
O2 Ni1 O1 93.38(19) . 2_665
O2 Ni1 O1 93.38(19) 3_565 4_655
O2 Ni1 O1 86.6(3) . 4_655
O1 Ni1 O1 90.20(2) 2_665 4_655
O2 Ni1 O1 86.6(3) 3_565 .
O2 Ni1 O1 93.38(19) . .
O1 Ni1 O1 173.2(4) 2_665 .
O1 Ni1 O1 90.20(2) 4_655 .
O2 Ni1 O1 93.38(19) 3_565 3_565
O2 Ni1 O1 86.6(3) . 3_565
O1 Ni1 O1 90.20(2) 2_665 3_565
O1 Ni1 O1 173.2(4) 4_655 3_565
O1 Ni1 O1 90.20(2) . 3_565
N1 C1 N1 114.4(8) . 14_454
N1 C1 S1 122.8(4) . .
N1 C1 S1 122.8(4) 14_454 .
C2 O1 Ni1 135.9(4) . .
C1 N1 C2 125.6(5) . .
C1 N1 H1 117.2 . .
C2 N1 H1 117.2 . .
O1 C2 C3 126.6(6) . .
O1 C2 N1 116.3(5) . .
C3 C2 N1 117.0(5) . .
C2 C3 C2 120.4(8) . 14_454
C2 C3 H3 119.8 . .
C2 C3 H3 119.8 14_454 .
Ni1 O2 H2 126.7 . .
C5 N2 C5 112(7) . 14_454
C5 N2 C4 17(6) . 14_454
C5 N2 C4 122(4) 14_454 14_454
C5 N2 C4 122(4) . .
C5 N2 C4 17(6) 14_454 .
C4 N2 C4 136(6) 14_454 .
C5 N2 C6 124(4) . .
C5 N2 C6 124(4) 14_454 .
C4 N2 C6 112(3) 14_454 .
C4 N2 C6 112(3) . .
C4 O3 C5 10(5) . 14_454
C5 C4 O3 139(10) 14_454 .
C5 C4 N2 49(10) 14_454 .
O3 C4 N2 127(6) . .
C5 C4 H4 65.0 14_454 .
O3 C4 H4 125.5 . .
N2 C4 H4 105.1 . .
C4 C5 N2 114(10) 14_454 .
C4 C5 O3 31(10) 14_454 14_454
N2 C5 O3 117(6) . 14_454
C4 C5 C5 131(10) 14_454 14_454
N2 C5 C5 34(4) . 14_454
O3 C5 C5 148(4) 14_454 14_454
C4 C5 H5A 14.1 14_454 .
N2 C5 H5A 113.1 . .
O3 C5 H5A 45.3 14_454 .
C5 C5 H5A 122.5 14_454 .
C4 C5 H5B 80.2 14_454 .
N2 C5 H5B 126.1 . .
O3 C5 H5B 51.8 14_454 .
C5 C5 H5B 143.9 14_454 .
H5A C5 H5B 91.8 . .
C4 C5 H5C 100.4 14_454 .
N2 C5 H5C 127.0 . .
O3 C5 H5C 114.6 14_454 .
C5 C5 H5C 92.1 14_454 .
H5A C5 H5C 90.8 . .
H5B C5 H5C 99.1 . .
N2 C6 H6A 109.5 . .
N2 C6 H6B 109.5 . .
H6A C6 H6B 109.5 . .
N2 C6 H6C 109.5 . .
H6A C6 H6C 109.5 . .
H6B C6 H6C 109.5 . .

loop_
_geom_bond_atom_site_label_1
_geom_bond_atom_site_label_2
_geom_bond_distance
_geom_bond_site_symmetry_2
Ni1 O2 2.0098 3_565
Ni1 O2 2.0098 .
Ni1 O1 2.109(4) 2_665
Ni1 O1 2.109(4) 4_655
Ni1 O1 2.109(4) .
Ni1 O1 2.109(4) 3_565
S1 C1 1.643(9) .
C1 N1 1.355(7) .
C1 N1 1.355(7) 14_454
O1 C2 1.255(8) .
N1 C2 1.405(8) .
N1 H1 0.8600 .
C2 C3 1.390(7) .
C3 C2 1.390(7) 14_454
C3 H3 0.9300 .
O2 H2 0.8596 .
N2 C5 1.14(7) .
N2 C5 1.14(7) 14_454
N2 C4 1.38(6) 14_454
N2 C4 1.38(6) .
N2 C6 1.43(4) .
O3 C4 1.33(2) .
O3 C5 1.68(6) 14_454
C4 C5 0.44(8) 14_454
C4 H4 0.9428 .
C5 C4 0.44(8) 14_454
C5 O3 1.68(6) 14_454
C5 C5 1.89(10) 14_454
C5 H5A 1.1489 .
C5 H5B 1.0137 .
C5 H5C 1.0370 .
C6 H6A 0.9600 .
C6 H6B 0.9600 .
C6 H6C 0.9600 .
